data_2020603
loop_
_publ_author_name
'Dias, H. V. Rasika'
'Kulkarni, Naveen'

_publ_section_title
;
 The silver(I) complex [HB{3-(CF~3~),5-(CH~3~)Pz}~3~]AgNCCH~3~ supported
 by a partially fluorinated scorpionate ligand
;
_journal_coeditor_code YP3116
_journal_issue 11
_journal_name_full 'Acta Crystallographica Section C'
_journal_page_first 853
_journal_page_last 856
_journal_paper_doi 10.1107/S2053229616006744
_journal_volume 72
_journal_year 2016
_chemical_formula_iupac '[Ag (C15 H13 B F9 N6) (C2 H3 N)]'
_chemical_formula_moiety 'C17 H16 Ag B F9 N7'
_chemical_formula_sum 'C17 H16 Ag B F9 N7'
_chemical_formula_weight 608.05
_chemical_name_systematic
(Acetonitrile-\k<i>N</i>){tris[5-methyl-3-(trifluoromethyl)pyrazol-1-yl-\k<i>N</i>^2^]hydroborato}silver(I)
_space_group_crystal_system triclinic
_space_group_IT_number 2
_space_group_name_Hall '-P 1'
_space_group_name_H-M_alt 'P -1'
_symmetry_space_group_name_Hall '-P 1'
_symmetry_space_group_name_H-M 'P -1'
_atom_sites_solution_hydrogens mixed
_audit_creation_method
;
Olex2 1.2
(compiled 2015.09.30 svn.r3233 for OlexSys, GUI svn.r5103)
;
_cell_angle_alpha 102.9190(10)
_cell_angle_beta 103.5640(10)
_cell_angle_gamma 96.9010(10)
_cell_formula_units_Z 2
_cell_length_a 8.9547(7)
_cell_length_b 11.3267(8)
_cell_length_c 11.8011(9)
_cell_measurement_reflns_used 9042
_cell_measurement_temperature 100(2)
_cell_measurement_theta_max 37.85
_cell_measurement_theta_min 4.00
_cell_volume 1115.14(15)
_computing_cell_refinement
;
SAINT (Bruker, 2015)
;
_computing_data_collection
;
APEX2 (Bruker, 2014)
;
_computing_data_reduction
;
SAINT (Bruker, 2015)
;
_computing_molecular_graphics
;
OLEX2 (Dolomanov <i>et al.</i>,  2009)
;
_computing_publication_material
;
OLEX2 (Dolomanov <i>et al.</i>,  2009)
;
_computing_structure_refinement
;
SHELXL2014 (Sheldrick, 2015)
;
_computing_structure_solution
;
SHELXS97 (Sheldrick, 2008)
;
_diffrn_ambient_temperature 99.96
_diffrn_measured_fraction_theta_full 0.981
_diffrn_measured_fraction_theta_max 0.983
_diffrn_measurement_device_type 'Bruker D8 Quest with a Photon 100 CMOS'
_diffrn_measurement_method '\f and \w scans'
_diffrn_radiation_type MoK\a
_diffrn_radiation_wavelength 0.71073
_diffrn_reflns_av_R_equivalents 0.0096
_diffrn_reflns_limit_h_max 11
_diffrn_reflns_limit_h_min -11
_diffrn_reflns_limit_k_max 14
_diffrn_reflns_limit_k_min -14
_diffrn_reflns_limit_l_max 15
_diffrn_reflns_limit_l_min -15
_diffrn_reflns_number 11629
_diffrn_reflns_theta_full 26.000
_diffrn_reflns_theta_max 26.997
_diffrn_reflns_theta_min 3.805
_diffrn_standards_number 0
_exptl_absorpt_coefficient_mu 0.999
_exptl_absorpt_correction_T_max 0.7475
_exptl_absorpt_correction_T_min 0.6885
_exptl_absorpt_correction_type multi-scan
_exptl_absorpt_process_details
;
(SADABS; Bruker, 2015)
;
_exptl_crystal_colour colourless
_exptl_crystal_density_diffrn 1.811
_exptl_crystal_description cube
_exptl_crystal_F_000 600
_exptl_crystal_size_max 0.22
_exptl_crystal_size_mid 0.21
_exptl_crystal_size_min 0.16
_refine_diff_density_max 0.568
_refine_diff_density_min -0.486
_refine_ls_extinction_method none
_refine_ls_goodness_of_fit_ref 1.059
_refine_ls_hydrogen_treatment mixed
_refine_ls_matrix_type full
_refine_ls_number_parameters 324
_refine_ls_number_reflns 4790
_refine_ls_number_restraints 0
_refine_ls_restrained_S_all 1.059
_refine_ls_R_factor_all 0.0214
_refine_ls_R_factor_gt 0.0210
_refine_ls_shift/su_max 0.001
_refine_ls_shift/su_mean 0.000
_refine_ls_structure_factor_coef Fsqd
_refine_ls_weighting_details 'w=1/[\s^2^(Fo^2^)+(0.0177P)^2^+1.6248P] where P=(Fo^2^+2Fc^2^)/3'
_refine_ls_weighting_scheme calc
_refine_ls_wR_factor_gt 0.0545
_refine_ls_wR_factor_ref 0.0548
_reflns_number_gt 4696
_reflns_number_total 4790
_reflns_threshold_expression 'I > 2\s(I)'
_cod_data_source_file yp3116sup1.cif
_cod_data_source_block I
_cod_depositor_comments 'Adding full bibliography for 2020603.cif.'
_cod_database_code 2020603
_cod_database_fobs_code 2020603
_shelx_space_group_comment
;
The symmetry employed for this shelxl refinement is uniquely defined
by the following loop, which should always be used as a source of
symmetry information in preference to the above space-group names.
They are only intended as comments.
;
_shelx_estimated_absorpt_t_min 0.810
_shelx_estimated_absorpt_t_max 0.856

loop_
_space_group_symop_operation_xyz
'x, y, z'
'-x, -y, -z'

loop_
_atom_site_type_symbol
_atom_site_label
_atom_site_fract_x
_atom_site_fract_y
_atom_site_fract_z
_atom_site_U_iso_or_equiv
_atom_site_adp_type
_atom_site_calc_flag
_atom_site_occupancy
Ag Ag 0.79253(2) 0.73463(2) 0.35462(2) 0.01743(5) Uani d 1
F F1 0.84943(15) 0.32176(13) 0.11826(12) 0.0332(3) Uani d 1
F F2 0.88850(14) 0.39485(12) 0.30885(11) 0.0281(3) Uani d 1
F F3 0.94071(13) 0.51447(12) 0.20110(13) 0.0304(3) Uani d 1
F F4 0.84728(17) 0.97886(16) 0.25707(14) 0.0474(4) Uani d 1
F F5 0.75572(18) 0.92612(13) 0.06444(13) 0.0393(3) Uani d 1
F F6 0.7019(2) 1.08659(12) 0.16787(16) 0.0494(4) Uani d 1
F F7 0.89067(14) 0.77285(12) 0.67192(13) 0.0360(3) Uani d 1
F F8 0.79463(15) 0.93628(10) 0.67402(12) 0.0307(3) Uani d 1
F F9 0.74840(16) 0.82567(14) 0.79101(11) 0.0367(3) Uani d 1
N N1 0.48770(16) 0.53594(12) 0.21063(12) 0.0104(3) Uani d 1
N N2 0.64496(16) 0.54225(13) 0.24945(13) 0.0118(3) Uani d 1
N N3 0.44240(17) 0.75452(13) 0.22281(12) 0.0125(3) Uani d 1
N N4 0.59141(17) 0.80266(13) 0.22742(13) 0.0146(3) Uani d 1
N N5 0.46608(16) 0.66972(12) 0.40832(12) 0.0107(3) Uani d 1
N N6 0.60581(16) 0.74482(13) 0.47027(13) 0.0122(3) Uani d 1
N N7 1.03406(18) 0.81917(15) 0.43558(14) 0.0199(3) Uani d 1
C C1 0.67485(19) 0.44259(15) 0.17984(15) 0.0123(3) Uani d 1
C C2 0.5399(2) 0.37110(16) 0.09580(15) 0.0142(3) Uani d 1
H H2 0.5310 0.2963 0.0368 0.017 Uiso calc 1
C C3 0.4216(2) 0.43391(15) 0.11785(14) 0.0127(3) Uani d 1
C C4 0.8375(2) 0.41858(17) 0.20202(16) 0.0161(3) Uani d 1
C C5 0.2508(2) 0.40134(17) 0.05559(17) 0.0194(4) Uani d 1
H H5A 0.1936 0.3767 0.1104 0.029 Uiso calc 1
H H5B 0.2319 0.3330 -0.0166 0.029 Uiso calc 1
H H5C 0.2148 0.4730 0.0321 0.029 Uiso calc 1
C C6 0.5790(2) 0.89832(16) 0.17965(15) 0.0174(3) Uani d 1
C C7 0.4245(2) 0.91337(17) 0.14344(16) 0.0195(4) Uani d 1
H H7 0.3862 0.9747 0.1073 0.023 Uiso calc 1
C C8 0.3391(2) 0.81930(16) 0.17175(15) 0.0158(3) Uani d 1
C C9 0.7215(3) 0.97188(18) 0.16823(18) 0.0246(4) Uani d 1
C C10 0.1667(2) 0.78850(19) 0.15200(17) 0.0215(4) Uani d 1
H H10A 0.1279 0.7037 0.1022 0.032 Uiso calc 1
H H10B 0.1158 0.8451 0.1108 0.032 Uiso calc 1
H H10C 0.1430 0.7965 0.2301 0.032 Uiso calc 1
C C11 0.61991(19) 0.74711(15) 0.58592(15) 0.0123(3) Uani d 1
C C12 0.4927(2) 0.67492(15) 0.60112(15) 0.0138(3) Uani d 1
H H12 0.4760 0.6621 0.6744 0.017 Uiso calc 1
C C13 0.39584(19) 0.62585(15) 0.48507(15) 0.0121(3) Uani d 1
C C14 0.7632(2) 0.81977(16) 0.67992(16) 0.0157(3) Uani d 1
C C15 0.2415(2) 0.54119(16) 0.44456(16) 0.0166(3) Uani d 1
H H15A 0.1579 0.5881 0.4261 0.025 Uiso calc 1
H H15B 0.2278 0.5027 0.5089 0.025 Uiso calc 1
H H15C 0.2375 0.4772 0.3721 0.025 Uiso calc 1
C C16 1.1605(2) 0.86796(16) 0.47450(16) 0.0158(3) Uani d 1
C C17 1.3233(2) 0.92851(17) 0.52025(18) 0.0196(4) Uani d 1
H H17A 1.3766 0.9085 0.4567 0.029 Uiso calc 1
H H17B 1.3737 0.9000 0.5898 0.029 Uiso calc 1
H H17C 1.3292 1.0179 0.5451 0.029 Uiso calc 1
B B1 0.4069(2) 0.63860(17) 0.26830(16) 0.0115(3) Uani d 1
H H1 0.284(3) 0.609(2) 0.2417(19) 0.013(5) Uiso d 1

loop_
_atom_site_aniso_label
_atom_site_aniso_U_11
_atom_site_aniso_U_22
_atom_site_aniso_U_33
_atom_site_aniso_U_12
_atom_site_aniso_U_13
_atom_site_aniso_U_23
Ag 0.01223(7) 0.01820(8) 0.01916(8) -0.00170(5) 0.00309(5) 0.00302(5)
F1 0.0245(6) 0.0380(7) 0.0300(7) 0.0139(5) 0.0082(5) -0.0107(5)
F2 0.0249(6) 0.0449(7) 0.0233(6) 0.0201(5) 0.0082(5) 0.0174(5)
F3 0.0127(5) 0.0336(7) 0.0474(8) 0.0009(5) 0.0068(5) 0.0188(6)
F4 0.0320(7) 0.0631(10) 0.0404(8) -0.0210(7) -0.0052(6) 0.0316(7)
F5 0.0460(8) 0.0406(8) 0.0347(7) -0.0025(6) 0.0231(6) 0.0095(6)
F6 0.0675(11) 0.0182(6) 0.0721(11) 0.0013(7) 0.0317(9) 0.0206(7)
F7 0.0159(6) 0.0302(7) 0.0459(8) 0.0092(5) -0.0059(5) -0.0101(6)
F8 0.0346(7) 0.0136(5) 0.0320(6) -0.0044(5) -0.0089(5) 0.0054(5)
F9 0.0381(7) 0.0503(8) 0.0120(5) -0.0100(6) -0.0004(5) 0.0056(5)
N1 0.0097(6) 0.0104(6) 0.0101(6) 0.0006(5) 0.0014(5) 0.0026(5)
N2 0.0100(6) 0.0122(6) 0.0127(6) 0.0012(5) 0.0026(5) 0.0032(5)
N3 0.0143(7) 0.0125(6) 0.0107(6) 0.0035(5) 0.0025(5) 0.0032(5)
N4 0.0167(7) 0.0125(7) 0.0133(7) -0.0003(5) 0.0022(5) 0.0045(5)
N5 0.0102(6) 0.0099(6) 0.0117(6) 0.0015(5) 0.0029(5) 0.0023(5)
N6 0.0105(6) 0.0118(6) 0.0128(7) 0.0014(5) 0.0020(5) 0.0022(5)
N7 0.0164(8) 0.0203(8) 0.0204(8) -0.0013(6) 0.0050(6) 0.0023(6)
C1 0.0136(8) 0.0135(7) 0.0110(7) 0.0022(6) 0.0053(6) 0.0038(6)
C2 0.0172(8) 0.0133(8) 0.0107(7) 0.0019(6) 0.0040(6) 0.0009(6)
C3 0.0149(8) 0.0123(7) 0.0096(7) 0.0003(6) 0.0017(6) 0.0031(6)
C4 0.0159(8) 0.0179(8) 0.0151(8) 0.0046(7) 0.0056(6) 0.0028(7)
C5 0.0145(8) 0.0188(8) 0.0185(8) 0.0001(7) -0.0019(7) -0.0002(7)
C6 0.0272(9) 0.0121(8) 0.0117(8) 0.0017(7) 0.0039(7) 0.0033(6)
C7 0.0318(10) 0.0144(8) 0.0133(8) 0.0094(7) 0.0044(7) 0.0052(6)
C8 0.0227(9) 0.0165(8) 0.0085(7) 0.0096(7) 0.0032(6) 0.0016(6)
C9 0.0351(11) 0.0182(9) 0.0209(9) -0.0013(8) 0.0069(8) 0.0095(7)
C10 0.0208(9) 0.0290(10) 0.0164(8) 0.0135(8) 0.0037(7) 0.0060(7)
C11 0.0135(8) 0.0108(7) 0.0125(7) 0.0043(6) 0.0023(6) 0.0029(6)
C12 0.0174(8) 0.0126(7) 0.0131(8) 0.0041(6) 0.0050(6) 0.0048(6)
C13 0.0135(8) 0.0103(7) 0.0146(8) 0.0040(6) 0.0054(6) 0.0046(6)
C14 0.0177(8) 0.0135(8) 0.0141(8) 0.0032(6) 0.0013(6) 0.0028(6)
C15 0.0153(8) 0.0151(8) 0.0197(8) 0.0000(6) 0.0059(7) 0.0052(7)
C16 0.0191(9) 0.0130(8) 0.0162(8) 0.0042(7) 0.0065(7) 0.0029(6)
C17 0.0139(8) 0.0144(8) 0.0261(9) 0.0012(6) 0.0018(7) 0.0009(7)
B1 0.0113(8) 0.0118(8) 0.0109(8) 0.0024(6) 0.0021(6) 0.0025(7)

loop_
_atom_type_symbol
_atom_type_description
_atom_type_scat_dispersion_real
_atom_type_scat_dispersion_imag
_atom_type_scat_source
C C 0.0033 0.0016 'International Tables Vol C Tables 4.2.6.8 and 6.1.1.4'
H H 0.0000 0.0000 'International Tables Vol C Tables 4.2.6.8 and 6.1.1.4'
Ag Ag -0.8971 1.1015 'International Tables Vol C Tables 4.2.6.8 and 6.1.1.4'
B B 0.0013 0.0007 'International Tables Vol C Tables 4.2.6.8 and 6.1.1.4'
F F 0.0171 0.0103 'International Tables Vol C Tables 4.2.6.8 and 6.1.1.4'
N N 0.0061 0.0033 'International Tables Vol C Tables 4.2.6.8 and 6.1.1.4'

loop_
_geom_angle_atom_site_label_1
_geom_angle_atom_site_label_2
_geom_angle_atom_site_label_3
_geom_angle
N2 Ag N4 82.63(5)
N2 Ag N6 85.05(5)
N4 Ag N6 79.66(5)
N7 Ag N2 138.88(6)
N7 Ag N4 129.54(6)
N7 Ag N6 121.30(5)
N2 N1 B1 121.00(13)
C3 N1 N2 110.71(13)
C3 N1 B1 128.26(14)
N1 N2 Ag 116.54(10)
C1 N2 Ag 133.46(11)
C1 N2 N1 105.30(13)
N4 N3 B1 121.09(13)
C8 N3 N4 110.78(14)
C8 N3 B1 128.10(15)
N3 N4 Ag 115.62(10)
C6 N4 Ag 136.66(12)
C6 N4 N3 105.29(14)
N6 N5 B1 121.73(13)
C13 N5 N6 110.72(13)
C13 N5 B1 127.50(14)
N5 N6 Ag 112.24(10)
C11 N6 Ag 131.37(11)
C11 N6 N5 105.13(13)
C16 N7 Ag 176.36(16)
N2 C1 C2 112.04(15)
N2 C1 C4 119.19(15)
C2 C1 C4 128.72(15)
C1 C2 H2 127.8
C3 C2 C1 104.31(14)
C3 C2 H2 127.8
N1 C3 C2 107.63(14)
N1 C3 C5 123.52(15)
C2 C3 C5 128.86(15)
F1 C4 F3 106.90(15)
F1 C4 C1 111.43(15)
F2 C4 F1 106.78(15)
F2 C4 F3 105.93(15)
F2 C4 C1 112.65(14)
F3 C4 C1 112.71(15)
C3 C5 H5A 109.5
C3 C5 H5B 109.5
C3 C5 H5C 109.5
H5A C5 H5B 109.5
H5A C5 H5C 109.5
H5B C5 H5C 109.5
N4 C6 C7 111.91(16)
N4 C6 C9 119.77(17)
C7 C6 C9 128.31(17)
C6 C7 H7 127.6
C8 C7 C6 104.73(16)
C8 C7 H7 127.6
N3 C8 C7 107.30(16)
N3 C8 C10 123.86(16)
C7 C8 C10 128.85(17)
F4 C9 F5 107.06(19)
F4 C9 F6 107.57(18)
F4 C9 C6 112.80(16)
F5 C9 C6 112.46(16)
F6 C9 F5 105.47(16)
F6 C9 C6 111.05(18)
C8 C10 H10A 109.5
C8 C10 H10B 109.5
C8 C10 H10C 109.5
H10A C10 H10B 109.5
H10A C10 H10C 109.5
H10B C10 H10C 109.5
N6 C11 C12 112.26(15)
N6 C11 C14 119.47(15)
C12 C11 C14 128.25(16)
C11 C12 H12 127.8
C13 C12 C11 104.36(15)
C13 C12 H12 127.8
N5 C13 C12 107.54(14)
N5 C13 C15 123.51(15)
C12 C13 C15 128.95(15)
F7 C14 F8 106.10(15)
F7 C14 F9 107.20(15)
F7 C14 C11 112.92(14)
F8 C14 C11 112.77(14)
F9 C14 F8 106.12(15)
F9 C14 C11 111.29(15)
C13 C15 H15A 109.5
C13 C15 H15B 109.5
C13 C15 H15C 109.5
H15A C15 H15B 109.5
H15A C15 H15C 109.5
H15B C15 H15C 109.5
N7 C16 C17 178.0(2)
C16 C17 H17A 109.5
C16 C17 H17B 109.5
C16 C17 H17C 109.5
H17A C17 H17B 109.5
H17A C17 H17C 109.5
H17B C17 H17C 109.5
N1 B1 N5 109.83(13)
N1 B1 H1 110.3(12)
N3 B1 N1 109.35(13)
N3 B1 N5 110.68(13)
N3 B1 H1 107.6(12)
N5 B1 H1 109.1(11)

loop_
_geom_bond_atom_site_label_1
_geom_bond_atom_site_label_2
_geom_bond_distance
Ag N2 2.3161(14)
Ag N4 2.3818(15)
Ag N6 2.3913(14)
Ag N7 2.1521(16)
F1 C4 1.336(2)
F2 C4 1.335(2)
F3 C4 1.343(2)
F4 C9 1.327(3)
F5 C9 1.339(2)
F6 C9 1.333(2)
F7 C14 1.329(2)
F8 C14 1.337(2)
F9 C14 1.336(2)
N1 N2 1.3626(19)
N1 C3 1.360(2)
N1 B1 1.555(2)
N2 C1 1.335(2)
N3 N4 1.363(2)
N3 C8 1.362(2)
N3 B1 1.552(2)
N4 C6 1.333(2)
N5 N6 1.3641(19)
N5 C13 1.363(2)
N5 B1 1.555(2)
N6 C11 1.335(2)
N7 C16 1.136(2)
C1 C2 1.394(2)
C1 C4 1.487(2)
C2 H2 0.9500
C2 C3 1.387(2)
C3 C5 1.494(2)
C5 H5A 0.9800
C5 H5B 0.9800
C5 H5C 0.9800
C6 C7 1.392(3)
C6 C9 1.488(3)
C7 H7 0.9500
C7 C8 1.384(3)
C8 C10 1.492(3)
C10 H10A 0.9800
C10 H10B 0.9800
C10 H10C 0.9800
C11 C12 1.391(2)
C11 C14 1.492(2)
C12 H12 0.9500
C12 C13 1.387(2)
C13 C15 1.491(2)
C15 H15A 0.9800
C15 H15B 0.9800
C15 H15C 0.9800
C16 C17 1.453(2)
C17 H17A 0.9800
C17 H17B 0.9800
C17 H17C 0.9800
B1 H1 1.06(2)

loop_
_geom_torsion_atom_site_label_1
_geom_torsion_atom_site_label_2
_geom_torsion_atom_site_label_3
_geom_torsion_atom_site_label_4
_geom_torsion
Ag N2 C1 C2 -153.68(12)
Ag N2 C1 C4 28.6(2)
Ag N4 C6 C7 -160.73(13)
Ag N4 C6 C9 20.6(3)
Ag N6 C11 C12 -139.35(13)
Ag N6 C11 C14 39.2(2)
N1 N2 C1 C2 0.13(18)
N1 N2 C1 C4 -177.62(14)
N2 N1 C3 C2 0.31(18)
N2 N1 C3 C5 -179.86(15)
N2 N1 B1 N3 74.80(18)
N2 N1 B1 N5 -46.84(19)
N2 C1 C2 C3 0.05(19)
N2 C1 C4 F1 -174.55(15)
N2 C1 C4 F2 65.5(2)
N2 C1 C4 F3 -54.4(2)
N3 N4 C6 C7 -0.22(19)
N3 N4 C6 C9 -178.85(15)
N4 N3 C8 C7 -0.60(19)
N4 N3 C8 C10 179.02(15)
N4 N3 B1 N1 -50.19(19)
N4 N3 B1 N5 70.94(18)
N4 C6 C7 C8 -0.1(2)
N4 C6 C9 F4 -33.2(3)
N4 C6 C9 F5 88.0(2)
N4 C6 C9 F6 -154.09(17)
N5 N6 C11 C12 0.16(18)
N5 N6 C11 C14 178.75(14)
N6 N5 C13 C12 0.47(18)
N6 N5 C13 C15 -179.95(15)
N6 N5 B1 N1 80.07(18)
N6 N5 B1 N3 -40.8(2)
N6 C11 C12 C13 0.11(19)
N6 C11 C14 F7 -68.0(2)
N6 C11 C14 F8 52.3(2)
N6 C11 C14 F9 171.42(15)
C1 C2 C3 N1 -0.22(18)
C1 C2 C3 C5 179.97(17)
C2 C1 C4 F1 8.1(3)
C2 C1 C4 F2 -111.9(2)
C2 C1 C4 F3 128.32(19)
C3 N1 N2 Ag 158.75(10)
C3 N1 N2 C1 -0.27(17)
C3 N1 B1 N3 -103.21(18)
C3 N1 B1 N5 135.16(16)
C4 C1 C2 C3 177.53(16)
C6 C7 C8 N3 0.43(19)
C6 C7 C8 C10 -179.16(17)
C7 C6 C9 F4 148.4(2)
C7 C6 C9 F5 -90.4(2)
C7 C6 C9 F6 27.5(3)
C8 N3 N4 Ag 165.79(10)
C8 N3 N4 C6 0.51(18)
C8 N3 B1 N1 127.72(16)
C8 N3 B1 N5 -111.15(18)
C9 C6 C7 C8 178.36(18)
C11 C12 C13 N5 -0.35(18)
C11 C12 C13 C15 -179.90(16)
C12 C11 C14 F7 110.4(2)
C12 C11 C14 F8 -129.37(19)
C12 C11 C14 F9 -10.2(3)
C13 N5 N6 Ag 147.85(11)
C13 N5 N6 C11 -0.39(17)
C13 N5 B1 N1 -97.08(18)
C13 N5 B1 N3 142.08(16)
C14 C11 C12 C13 -178.32(16)
B1 N1 N2 Ag -19.58(18)
B1 N1 N2 C1 -178.60(14)
B1 N1 C3 C2 178.49(15)
B1 N1 C3 C5 -1.7(3)
B1 N3 N4 Ag -15.96(18)
B1 N3 N4 C6 178.75(14)
B1 N3 C8 C7 -178.68(15)
B1 N3 C8 C10 0.9(3)
B1 N5 N6 Ag -29.73(17)
B1 N5 N6 C11 -177.97(14)
B1 N5 C13 C12 177.88(15)
B1 N5 C13 C15 -2.5(3)
